data_4320752
loop_
_publ_author_name
'Maribel Navarro'
'Efren J. Cisneros-Fajardo'
'Teresa Lehmann'
'Roberto A. S\'anchez-Delgado'
'Reinaldo Atencio'
'Pedro Silva'
'Renee Lira'
'Julio A. Urbina'

_publ_contact_author
;

      Dr. Maribel Navarro

      Instituto Venezolano de Investigaciones Cient\'ificas (IVIC)

      Centro de Qu\'imica

      Apartado 21827

      Caracas 1020A

      Venezuela

;
_publ_contact_author_email mnavarro@ivic.ve
_publ_contact_author_fax +58-2-504-1350
_publ_contact_author_phone +58-2-504-1642
_publ_section_title
;
 Toward a Novel Metal-Based Chemotherapy against Tropical Diseases. 6.
 Synthesis and Characterization of New Copper(II) and Gold(I) Clotrimazole
 and Ketoconazole Complexes and Evaluation of Their Activity against
 Trypanosoma cruzi
;
_journal_name_full 'Inorganic Chemistry'
_journal_page_first 6879
_journal_page_last 6884
_journal_paper_doi 10.1021/ic0103087
_journal_volume 40
_journal_year 2001
_chemical_formula_moiety 'C88 H68 N8 Cl4, Cl2, C0.66 H1.22 Cl1.22'
_chemical_formula_sum 'C88.66 H69.32 Cl7.32 Cu N8 O'
_chemical_formula_weight 1585.80
_chemical_name_systematic
;

 ?

;
_space_group_IT_number 2
_symmetry_cell_setting triclinic
_symmetry_space_group_name_Hall '-P 1'
_symmetry_space_group_name_H-M 'P -1'
_atom_sites_solution_hydrogens geom
_atom_sites_solution_primary direct
_atom_sites_solution_secondary difmap
_audit_creation_method SHELXL
_cell_angle_alpha 110.43(2)
_cell_angle_beta 100.670(15)
_cell_angle_gamma 66.623(15)
_cell_formula_units_Z 1
_cell_length_a 12.773(2)
_cell_length_b 15.326(4)
_cell_length_c 11.641(2)
_cell_measurement_reflns_used 25
_cell_measurement_temperature 293(2)
_cell_measurement_theta_max 15.38
_cell_measurement_theta_min 10.35
_cell_volume 1957.3(8)
_computing_cell_refinement
;

MSC/AFC Diffractometer Control Software (Molecular

Structure Corporation, 1993a).

;
_computing_data_collection
;

MSC/AFC Diffractometer Control Software (Molecular

Structure Corporation, 1993a).

;
_computing_data_reduction
;

TEXSAN (Molecular Structure Corporation, 1993b).

;
_computing_molecular_graphics 'SHELXTL (Siemens, 1994)'
_computing_publication_material 'SHELXTL (Siemens, 1994)'
_computing_structure_refinement 'SHELXTL (Siemens, 1994)'
_computing_structure_solution 'SHELXTL (Siemens, 1994)'
_diffrn_ambient_temperature 293(2)
_diffrn_measurement_device AFC7S
_diffrn_measurement_method \w-2\q-scan
_diffrn_radiation_monochromator graphite
_diffrn_radiation_source 'normal-focus sealed tube'
_diffrn_radiation_type MoK\a
_diffrn_radiation_wavelength 0.71069
_diffrn_reflns_av_R_equivalents 0.0280
_diffrn_reflns_av_sigmaI/netI 0.0826
_diffrn_reflns_limit_h_max 15
_diffrn_reflns_limit_h_min 0
_diffrn_reflns_limit_k_max 18
_diffrn_reflns_limit_k_min -16
_diffrn_reflns_limit_l_max 13
_diffrn_reflns_limit_l_min -13
_diffrn_reflns_number 7236
_diffrn_reflns_theta_max 25.00
_diffrn_reflns_theta_min 1.52
_diffrn_standards_decay_% 0
_diffrn_standards_interval_count 150
_diffrn_standards_number 3
_exptl_absorpt_coefficient_mu 0.582
_exptl_absorpt_correction_T_max 1.00
_exptl_absorpt_correction_T_min 0.96
_exptl_absorpt_correction_type semi-empirical
_exptl_crystal_colour blue-purple
_exptl_crystal_density_diffrn 1.345
_exptl_crystal_description irregular
_exptl_crystal_F_000 819
_exptl_crystal_size_max 0.43
_exptl_crystal_size_mid 0.30
_exptl_crystal_size_min 0.16
_refine_diff_density_max 1.058
_refine_diff_density_min -1.249
_refine_diff_density_rms 0.077
_refine_ls_extinction_coef 0.0019(14)
_refine_ls_extinction_expression Fc^*^=kFc[1+0.001xFc^2^\l^3^/sin(2\q)]^-1/4^
_refine_ls_extinction_method SHELXL
_refine_ls_goodness_of_fit_all 1.057
_refine_ls_goodness_of_fit_obs 1.173
_refine_ls_hydrogen_treatment constr
_refine_ls_matrix_type full
_refine_ls_number_parameters 476
_refine_ls_number_reflns 5944
_refine_ls_number_restraints 0
_refine_ls_restrained_S_all 1.165
_refine_ls_restrained_S_obs 1.173
_refine_ls_R_factor_all 0.1387
_refine_ls_R_factor_obs 0.0706
_refine_ls_shift/esd_max 0.002
_refine_ls_shift/esd_mean 0.000
_refine_ls_structure_factor_coef Fsqd
_refine_ls_weighting_details 'w=1/[\s^2^(Fo^2^)+(0.1088P)^2^+0.5276P] where P=(Fo^2^+2Fc^2^)/3'
_refine_ls_weighting_scheme calc
_refine_ls_wR_factor_all 0.2373
_refine_ls_wR_factor_obs 0.1783
_reflns_number_observed 3967
_reflns_number_total 6896
_reflns_observed_criterion >2sigma(I)
_cod_data_source_file ic0103087.cif
_cod_data_source_block mnav4p-[Cu(CTZ)4]Cl2.0.66CH2Cl2
_cod_depositor_comments
;
The following automatic conversions were performed:

'_refine_ls_weighting_scheme' value 'calc
w=1/[\s^2^(Fo^2^)+(0.1088P)^2^+0.5276P] where P=(Fo^2^+2Fc^2^)/3' was
changed to 'calc'. New tag '_refine_ls_weighting_details' was
created. The value of the new tag was set to
'w=1/[\s^2^(Fo^2^)+(0.1088P)^2^+0.5276P] where P=(Fo^2^+2Fc^2^)/3'.

Automatic conversion script
Id: cif_fix_values 3143 2015-03-26 13:38:13Z robertas 
;
_cod_original_cell_volume 1957.4(7)
_cod_database_code 4320752
_cod_database_fobs_code 4320752

loop_
_symmetry_equiv_pos_as_xyz
'x, y, z'
'-x, -y, -z'

loop_
_atom_site_aniso_label
_atom_site_aniso_U_11
_atom_site_aniso_U_22
_atom_site_aniso_U_33
_atom_site_aniso_U_23
_atom_site_aniso_U_13
_atom_site_aniso_U_12
Cu1 0.0552(7) 0.0530(7) 0.0423(6) 0.0271(5) -0.0182(5) -0.0381(6)
Cl1 0.0805(12) 0.0767(13) 0.0466(10) 0.0199(9) -0.0064(9) -0.0279(10)
Cl2 0.0693(11) 0.0716(12) 0.0566(11) 0.0245(9) 0.0097(8) -0.0346(9)
Cl3 0.0460(8) 0.0548(10) 0.0514(9) 0.0141(8) 0.0024(7) -0.0208(7)
N1 0.043(3) 0.035(3) 0.045(3) 0.019(2) -0.009(2) -0.022(2)
N2 0.031(2) 0.031(3) 0.039(3) 0.007(2) -0.003(2) -0.015(2)
N3 0.040(3) 0.038(3) 0.041(3) 0.017(2) -0.005(2) -0.017(2)
N4 0.038(2) 0.035(3) 0.028(2) 0.012(2) 0.003(2) -0.007(2)
C1 0.035(3) 0.034(3) 0.046(3) 0.017(3) 0.000(2) -0.015(2)
C2 0.035(3) 0.039(4) 0.053(4) 0.007(3) 0.004(3) -0.014(3)
C3 0.049(4) 0.032(3) 0.045(4) 0.007(3) 0.003(3) -0.016(3)
C4 0.034(3) 0.032(3) 0.039(3) 0.008(3) 0.002(2) -0.015(2)
C5 0.030(3) 0.040(3) 0.041(3) 0.011(3) -0.002(2) -0.015(2)
C6 0.056(4) 0.046(4) 0.044(4) 0.009(3) -0.007(3) -0.027(3)
C7 0.065(4) 0.063(5) 0.055(5) -0.002(4) 0.004(3) -0.030(4)
C8 0.052(4) 0.079(5) 0.044(4) 0.016(4) -0.002(3) -0.023(4)
C9 0.048(4) 0.086(6) 0.069(5) 0.052(5) -0.003(3) -0.015(4)
C10 0.043(3) 0.050(4) 0.045(4) 0.015(3) 0.006(3) -0.017(3)
C11 0.039(3) 0.034(3) 0.051(4) 0.015(3) 0.005(3) -0.016(3)
C12 0.053(4) 0.053(4) 0.067(5) 0.023(4) -0.002(3) -0.027(3)
C13 0.038(4) 0.065(5) 0.128(8) 0.037(5) 0.013(4) -0.018(3)
C14 0.070(5) 0.075(6) 0.104(7) 0.030(5) 0.040(5) -0.019(4)
C15 0.086(6) 0.063(5) 0.065(5) 0.021(4) 0.030(4) -0.016(4)
C16 0.059(4) 0.047(4) 0.047(4) 0.011(3) 0.011(3) -0.022(3)
C17 0.037(3) 0.033(3) 0.044(3) 0.014(3) -0.002(2) -0.014(2)
C18 0.051(4) 0.035(3) 0.052(4) 0.009(3) 0.006(3) -0.016(3)
C19 0.075(5) 0.040(4) 0.071(5) 0.024(4) -0.006(4) -0.013(4)
C20 0.058(4) 0.043(4) 0.071(5) 0.008(4) -0.002(4) -0.004(3)
C21 0.045(4) 0.049(4) 0.075(5) 0.003(4) 0.009(3) -0.016(3)
C22 0.049(4) 0.038(4) 0.055(4) 0.012(3) 0.008(3) -0.015(3)
C23 0.041(3) 0.039(3) 0.035(3) 0.013(3) 0.002(2) -0.014(3)
C24 0.053(4) 0.040(4) 0.033(3) 0.007(3) 0.008(3) -0.007(3)
C25 0.049(4) 0.033(3) 0.043(4) 0.010(3) 0.003(3) -0.006(3)
C26 0.037(3) 0.041(3) 0.026(3) 0.009(3) 0.006(2) -0.010(3)
C27 0.048(3) 0.032(3) 0.039(3) 0.014(3) 0.005(3) -0.011(3)
C28 0.061(4) 0.046(4) 0.048(4) 0.010(3) 0.010(3) -0.020(3)
C29 0.103(6) 0.052(5) 0.052(4) 0.007(4) 0.014(4) -0.034(5)
C30 0.093(6) 0.044(4) 0.089(6) 0.014(4) 0.048(5) -0.002(4)
C31 0.062(4) 0.051(5) 0.078(6) 0.011(4) 0.020(4) -0.006(4)
C32 0.050(4) 0.048(4) 0.050(4) 0.018(3) 0.009(3) -0.004(3)
C33 0.038(3) 0.036(3) 0.035(3) 0.010(3) 0.007(2) -0.005(3)
C34 0.048(4) 0.066(4) 0.033(3) 0.018(3) 0.003(3) -0.020(3)
C35 0.069(5) 0.084(5) 0.035(4) 0.014(4) 0.002(3) -0.025(4)
C36 0.076(5) 0.071(5) 0.034(4) 0.006(3) -0.011(3) -0.025(4)
C37 0.042(3) 0.056(4) 0.063(5) 0.018(4) -0.009(3) -0.015(3)
C38 0.044(3) 0.041(4) 0.049(4) 0.015(3) 0.006(3) -0.014(3)
C39 0.045(3) 0.044(4) 0.033(3) 0.013(3) 0.007(2) -0.014(3)
C40 0.052(4) 0.062(4) 0.065(4) 0.032(4) 0.003(3) -0.021(3)
C41 0.080(5) 0.057(4) 0.063(5) 0.028(4) 0.011(4) -0.025(4)
C42 0.066(5) 0.074(5) 0.055(4) 0.011(4) 0.010(3) -0.040(4)
C43 0.048(4) 0.077(5) 0.056(4) 0.016(4) 0.006(3) -0.030(4)
C44 0.046(4) 0.056(4) 0.040(3) 0.015(3) 0.005(3) -0.017(3)

loop_
_atom_site_label
_atom_site_type_symbol
_atom_site_fract_x
_atom_site_fract_y
_atom_site_fract_z
_atom_site_U_iso_or_equiv
_atom_site_thermal_displace_type
_atom_site_occupancy
_atom_site_calc_flag
_atom_site_refinement_flags
_atom_site_disorder_group
Cu1 Cu 1.0000 0.5000 1.5000 0.0435(3) Uani 1 d S .
Cl1 Cl 1.1905(2) 0.73276(15) 1.3956(2) 0.0691(5) Uani 1 d . .
Cl2 Cl 0.63031(15) 0.59957(14) 1.1761(2) 0.0605(5) Uani 1 d . .
Cl3 Cl 0.16605(12) 0.30022(12) 0.36860(14) 0.0505(4) Uani 1 d . .
N1 N 1.1234(4) 0.5578(3) 1.5344(4) 0.0386(11) Uani 1 d . .
N2 N 1.2086(3) 0.6667(3) 1.6170(4) 0.0339(10) Uani 1 d . .
N3 N 0.9480(4) 0.5347(3) 1.3437(4) 0.0377(11) Uani 1 d . .
N4 N 0.8650(4) 0.6158(3) 1.2087(4) 0.0348(10) Uani 1 d . .
C1 C 1.1080(4) 0.6516(4) 1.5857(5) 0.0364(13) Uani 1 d . .
H1A H 1.0367(4) 0.7023(4) 1.5994(5) 0.044 Uiso 1 calc R .
C2 C 1.2920(5) 0.5730(4) 1.5804(6) 0.0441(14) Uani 1 d . .
H2A H 1.3705(5) 0.5584(4) 1.5882(6) 0.053 Uiso 1 calc R .
C3 C 1.2393(5) 0.5067(4) 1.5312(5) 0.0432(14) Uani 1 d . .
H3A H 1.2752(5) 0.4379(4) 1.5003(5) 0.052 Uiso 1 calc R .
C4 C 1.2313(4) 0.7609(4) 1.6808(5) 0.0350(12) Uani 1 d . .
C5 C 1.2708(4) 0.7662(4) 1.8169(5) 0.0371(13) Uani 1 d . .
C6 C 1.2787(5) 0.8541(5) 1.8967(6) 0.049(2) Uani 1 d . .
H6A H 1.2606(5) 0.9081(5) 1.8680(6) 0.059 Uiso 1 calc R .
C7 C 1.3126(6) 0.8637(6) 2.0185(7) 0.064(2) Uani 1 d . .
H7A H 1.3173(6) 0.9239(6) 2.0711(7) 0.077 Uiso 1 calc R .
C8 C 1.3397(6) 0.7843(6) 2.0627(6) 0.060(2) Uani 1 d . .
H8A H 1.3640(6) 0.7902(6) 2.1445(6) 0.072 Uiso 1 calc R .
C9 C 1.3307(5) 0.6981(6) 1.9860(7) 0.063(2) Uani 1 d . .
H9A H 1.3474(5) 0.6450(6) 2.0162(7) 0.076 Uiso 1 calc R .
C10 C 1.2963(5) 0.6867(5) 1.8608(6) 0.0454(14) Uani 1 d . .
H10A H 1.2908(5) 0.6267(5) 1.8086(6) 0.054 Uiso 1 calc R .
C11 C 1.3258(5) 0.7538(4) 1.6080(5) 0.0397(13) Uani 1 d . .
C12 C 1.4311(5) 0.7557(5) 1.6661(7) 0.055(2) Uani 1 d . .
H12A H 1.4434(5) 0.7627(5) 1.7496(7) 0.066 Uiso 1 calc R .
C13 C 1.5182(6) 0.7476(6) 1.6020(9) 0.074(2) Uani 1 d . .
H13A H 1.5875(6) 0.7494(6) 1.6430(9) 0.089 Uiso 1 calc R .
C14 C 1.5020(7) 0.7367(6) 1.4772(9) 0.079(2) Uani 1 d . .
H14A H 1.5593(7) 0.7324(6) 1.4343(9) 0.095 Uiso 1 calc R .
C15 C 1.4016(7) 0.7325(6) 1.4194(7) 0.071(2) Uani 1 d . .
H15A H 1.3906(7) 0.7239(6) 1.3355(7) 0.085 Uiso 1 calc R .
C16 C 1.3137(5) 0.7406(5) 1.4830(6) 0.050(2) Uani 1 d . .
C17 C 1.1230(4) 0.8530(4) 1.6845(5) 0.0374(13) Uani 1 d . .
C18 C 1.1173(5) 0.9282(4) 1.6420(6) 0.0466(15) Uani 1 d . .
H18A H 1.1799(5) 0.9222(4) 1.6058(6) 0.056 Uiso 1 calc R .
C19 C 1.0194(6) 1.0126(5) 1.6528(7) 0.064(2) Uani 1 d . .
H19A H 1.0167(6) 1.0627(5) 1.6234(7) 0.077 Uiso 1 calc R .
C20 C 0.9259(6) 1.0231(5) 1.7066(7) 0.066(2) Uani 1 d . .
H20A H 0.8596(6) 1.0792(5) 1.7115(7) 0.079 Uiso 1 calc R .
C21 C 0.9309(6) 0.9507(5) 1.7527(7) 0.060(2) Uani 1 d . .
H21A H 0.8683(6) 0.9577(5) 1.7898(7) 0.072 Uiso 1 calc R .
C22 C 1.0289(5) 0.8674(5) 1.7441(6) 0.0479(15) Uani 1 d . .
H22A H 1.0327(5) 0.8198(5) 1.7785(6) 0.057 Uiso 1 calc R .
C23 C 0.8829(4) 0.6216(4) 1.3281(5) 0.0380(13) Uani 1 d . .
H23A H 0.8531(4) 0.6799(4) 1.3919(5) 0.046 Uiso 1 calc R .
C24 C 0.9207(5) 0.5174(4) 1.1444(5) 0.0458(14) Uani 1 d . .
H24A H 0.9229(5) 0.4901(4) 1.0595(5) 0.055 Uiso 1 calc R .
C25 C 0.9706(5) 0.4687(4) 1.2268(5) 0.0449(14) Uani 1 d . .
H25A H 1.0139(5) 0.4008(4) 1.2085(5) 0.054 Uiso 1 calc R .
C26 C 0.8024(4) 0.6954(4) 1.1495(5) 0.0363(13) Uani 1 d . .
C27 C 0.7241(5) 0.7897(4) 1.2378(5) 0.0395(13) Uani 1 d . .
C28 C 0.7720(6) 0.8429(5) 1.3403(6) 0.052(2) Uani 1 d . .
H28A H 0.8503(6) 0.8172(5) 1.3579(6) 0.062 Uiso 1 calc R .
C29 C 0.7072(7) 0.9327(5) 1.4172(7) 0.069(2) Uani 1 d . .
H29A H 0.7412(7) 0.9664(5) 1.4867(7) 0.083 Uiso 1 calc R .
C30 C 0.5902(8) 0.9729(6) 1.3902(8) 0.078(2) Uani 1 d . .
H30A H 0.5456(8) 1.0340(6) 1.4409(8) 0.094 Uiso 1 calc R .
C31 C 0.5408(7) 0.9211(5) 1.2875(7) 0.068(2) Uani 1 d . .
H31A H 0.4627(7) 0.9476(5) 1.2693(7) 0.082 Uiso 1 calc R .
C32 C 0.6063(5) 0.8309(5) 1.2120(6) 0.053(2) Uani 1 d . .
H32A H 0.5720(5) 0.7969(5) 1.1432(6) 0.063 Uiso 1 calc R .
C33 C 0.7379(5) 0.6460(4) 1.0332(5) 0.0387(13) Uani 1 d . .
C34 C 0.7598(5) 0.6377(5) 0.9162(5) 0.048(2) Uani 1 d . .
H34A H 0.8090(5) 0.6667(5) 0.9091(5) 0.058 Uiso 1 calc R .
C35 C 0.7122(6) 0.5888(6) 0.8114(6) 0.065(2) Uani 1 d . .
H35A H 0.7287(6) 0.5851(6) 0.7349(6) 0.078 Uiso 1 calc R .
C36 C 0.6395(6) 0.5450(6) 0.8203(6) 0.066(2) Uani 1 d . .
H36A H 0.6070(6) 0.5115(6) 0.7493(6) 0.079 Uiso 1 calc R .
C37 C 0.6147(5) 0.5501(5) 0.9322(6) 0.056(2) Uani 1 d . .
H37A H 0.5658(5) 0.5202(5) 0.9376(6) 0.067 Uiso 1 calc R .
C38 C 0.6639(5) 0.6011(4) 1.0391(6) 0.0443(14) Uani 1 d . .
C39 C 0.8884(5) 0.7276(4) 1.1136(5) 0.0403(13) Uani 1 d . .
C40 C 0.8488(6) 0.8071(5) 1.0651(6) 0.056(2) Uani 1 d . .
H40A H 0.7704(6) 0.8405(5) 1.0569(6) 0.067 Uiso 1 calc R .
C41 C 0.9215(6) 0.8378(5) 1.0291(6) 0.062(2) Uani 1 d . .
H41A H 0.8925(6) 0.8909(5) 0.9967(6) 0.075 Uiso 1 calc R .
C42 C 1.0381(6) 0.7893(6) 1.0415(6) 0.061(2) Uani 1 d . .
H42A H 1.0883(6) 0.8085(6) 1.0160(6) 0.074 Uiso 1 calc R .
C43 C 1.0793(6) 0.7120(6) 1.0920(6) 0.059(2) Uani 1 d . .
H43A H 1.1578(6) 0.6798(6) 1.1015(6) 0.071 Uiso 1 calc R .
C44 C 1.0057(5) 0.6814(5) 1.1288(5) 0.0473(15) Uani 1 d . .
H44A H 1.0351(5) 0.6298(5) 1.1637(5) 0.057 Uiso 1 calc R .
Cl1S Cl 0.3104(8) 0.0974(7) 0.1729(9) 0.120 Uiso 0.33 d P .
Cl2S Cl 0.4546(7) 0.0138(7) 0.0159(9) 0.120 Uiso 0.33 d P .
C1S C 0.4050(30) 0.1042(27) 0.1320(33) 0.120 Uiso 0.33 d P .

loop_
_atom_type_symbol
_atom_type_description
_atom_type_scat_dispersion_real
_atom_type_scat_dispersion_imag
_atom_type_scat_source
C C 0.0033 0.0016 'International Tables Vol C Tables 4.2.6.8 and 6.1.1.4'
H H 0.0000 0.0000 'International Tables Vol C Tables 4.2.6.8 and 6.1.1.4'
N N 0.0061 0.0033 'International Tables Vol C Tables 4.2.6.8 and 6.1.1.4'
Cl Cl 0.1484 0.1585 'International Tables Vol C Tables 4.2.6.8 and 6.1.1.4'
Cu Cu 0.3201 1.2651 'International Tables Vol C Tables 4.2.6.8 and 6.1.1.4'
O O 0.0106 0.0060 'International Tables Vol C Tables 4.2.6.8 and 6.1.1.4'

loop_
_geom_angle_atom_site_label_1
_geom_angle_atom_site_label_2
_geom_angle_atom_site_label_3
_geom_angle
_geom_angle_site_symmetry_1
_geom_angle_site_symmetry_3
_geom_angle_publ_flag
N3 Cu1 N3 180.000(2) 2_768 . ?
N3 Cu1 N1 88.0(2) 2_768 . ?
N3 Cu1 N1 92.0(2) . . ?
N3 Cu1 N1 92.0(2) 2_768 2_768 ?
N3 Cu1 N1 88.0(2) . 2_768 ?
N1 Cu1 N1 180.000(1) . 2_768 ?
C1 N1 C3 106.8(4) . . ?
C1 N1 Cu1 124.7(4) . . ?
C3 N1 Cu1 127.4(4) . . ?
C1 N2 C2 105.3(4) . . ?
C1 N2 C4 130.0(4) . . ?
C2 N2 C4 124.7(4) . . ?
C23 N3 C25 105.5(5) . . ?
C23 N3 Cu1 128.7(4) . . ?
C25 N3 Cu1 125.8(4) . . ?
C23 N4 C24 106.3(5) . . ?
C23 N4 C26 130.0(5) . . ?
C24 N4 C26 123.6(4) . . ?
N1 C1 N2 111.8(5) . . ?
C3 C2 N2 107.6(5) . . ?
C2 C3 N1 108.5(5) . . ?
N2 C4 C17 111.5(4) . . ?
N2 C4 C11 104.5(4) . . ?
C17 C4 C11 113.2(4) . . ?
N2 C4 C5 109.2(4) . . ?
C17 C4 C5 106.1(4) . . ?
C11 C4 C5 112.4(4) . . ?
C6 C5 C10 119.0(6) . . ?
C6 C5 C4 118.4(5) . . ?
C10 C5 C4 122.6(5) . . ?
C5 C6 C7 121.3(6) . . ?
C6 C7 C8 120.1(7) . . ?
C9 C8 C7 119.3(7) . . ?
C8 C9 C10 121.3(7) . . ?
C5 C10 C9 118.9(6) . . ?
C16 C11 C12 116.5(5) . . ?
C16 C11 C4 122.9(5) . . ?
C12 C11 C4 120.5(5) . . ?
C13 C12 C11 121.6(7) . . ?
C14 C13 C12 120.2(7) . . ?
C15 C14 C13 118.8(7) . . ?
C14 C15 C16 121.3(7) . . ?
C11 C16 C15 121.5(6) . . ?
C11 C16 Cl1 122.7(4) . . ?
C15 C16 Cl1 115.8(5) . . ?
C18 C17 C22 117.8(5) . . ?
C18 C17 C4 122.5(5) . . ?
C22 C17 C4 119.4(5) . . ?
C17 C18 C19 120.6(6) . . ?
C20 C19 C18 120.6(7) . . ?
C21 C20 C19 119.7(7) . . ?
C20 C21 C22 119.8(7) . . ?
C21 C22 C17 121.4(6) . . ?
N3 C23 N4 111.6(5) . . ?
C25 C24 N4 107.2(5) . . ?
C24 C25 N3 109.4(5) . . ?
N4 C26 C27 111.9(4) . . ?
N4 C26 C39 109.4(4) . . ?
C27 C26 C39 105.6(4) . . ?
N4 C26 C33 105.0(4) . . ?
C27 C26 C33 114.0(4) . . ?
C39 C26 C33 111.1(4) . . ?
C28 C27 C32 117.9(6) . . ?
C28 C27 C26 119.2(5) . . ?
C32 C27 C26 122.5(5) . . ?
C29 C28 C27 121.9(7) . . ?
C28 C29 C30 119.4(7) . . ?
C31 C30 C29 119.5(7) . . ?
C32 C31 C30 120.5(7) . . ?
C31 C32 C27 120.7(7) . . ?
C34 C33 C38 116.5(5) . . ?
C34 C33 C26 120.6(5) . . ?
C38 C33 C26 122.7(5) . . ?
C35 C34 C33 122.9(6) . . ?
C34 C35 C36 119.3(6) . . ?
C37 C36 C35 120.8(6) . . ?
C36 C37 C38 119.2(6) . . ?
C33 C38 C37 121.4(6) . . ?
C33 C38 Cl2 123.2(5) . . ?
C37 C38 Cl2 115.4(5) . . ?
C44 C39 C40 117.5(5) . . ?
C44 C39 C26 122.7(5) . . ?
C40 C39 C26 119.8(5) . . ?
C41 C40 C39 122.3(6) . . ?
C40 C41 C42 119.5(6) . . ?
C43 C42 C41 119.2(6) . . ?
C42 C43 C44 121.1(6) . . ?
C43 C44 C39 120.3(6) . . ?
C1S Cl1S Cl2S 36.3(15) . . ?
Cl2S Cl2S C1S 124.9(18) 2_655 . ?
Cl2S Cl2S Cl1S 153.3(12) 2_655 . ?
C1S Cl2S Cl1S 32.7(13) . . ?
Cl1S C1S Cl2S 111.0(23) . . ?

loop_
_geom_bond_atom_site_label_1
_geom_bond_atom_site_label_2
_geom_bond_distance
_geom_bond_site_symmetry_2
_geom_bond_publ_flag
Cu1 N3 1.996(4) 2_768 ?
Cu1 N3 1.996(4) . ?
Cu1 N1 2.013(4) . ?
Cu1 N1 2.013(4) 2_768 ?
Cl1 C16 1.731(7) . ?
Cl2 C38 1.736(6) . ?
N1 C1 1.297(7) . ?
N1 C3 1.373(7) . ?
N2 C1 1.357(6) . ?
N2 C2 1.381(7) . ?
N2 C4 1.491(6) . ?
N3 C23 1.316(7) . ?
N3 C25 1.382(7) . ?
N4 C23 1.344(7) . ?
N4 C24 1.377(7) . ?
N4 C26 1.486(7) . ?
C2 C3 1.344(7) . ?
C4 C17 1.529(7) . ?
C4 C11 1.548(7) . ?
C4 C5 1.556(8) . ?
C5 C6 1.374(8) . ?
C5 C10 1.381(8) . ?
C6 C7 1.377(9) . ?
C7 C8 1.380(10) . ?
C8 C9 1.347(10) . ?
C9 C10 1.413(9) . ?
C11 C16 1.384(8) . ?
C11 C12 1.397(8) . ?
C12 C13 1.394(9) . ?
C13 C14 1.389(12) . ?
C14 C15 1.348(11) . ?
C15 C16 1.400(9) . ?
C17 C18 1.377(8) . ?
C17 C22 1.402(8) . ?
C18 C19 1.384(9) . ?
C19 C20 1.379(10) . ?
C20 C21 1.368(10) . ?
C21 C22 1.376(9) . ?
C24 C25 1.335(8) . ?
C26 C27 1.530(8) . ?
C26 C39 1.540(7) . ?
C26 C33 1.566(8) . ?
C27 C28 1.382(8) . ?
C27 C32 1.402(8) . ?
C28 C29 1.375(9) . ?
C29 C30 1.394(11) . ?
C30 C31 1.383(11) . ?
C31 C32 1.374(9) . ?
C33 C34 1.393(8) . ?
C33 C38 1.396(8) . ?
C34 C35 1.367(9) . ?
C35 C36 1.380(10) . ?
C36 C37 1.365(9) . ?
C37 C38 1.405(9) . ?
C39 C44 1.388(8) . ?
C39 C40 1.394(8) . ?
C40 C41 1.375(9) . ?
C41 C42 1.381(10) . ?
C42 C43 1.380(10) . ?
C43 C44 1.387(8) . ?
Cl1S C1S 1.43(3) . ?
Cl1S Cl2S 2.473(13) . ?
Cl2S Cl2S 1.15(2) 2_655 ?
Cl2S C1S 1.57(4) . ?

loop_
_geom_torsion_atom_site_label_1
_geom_torsion_atom_site_label_2
_geom_torsion_atom_site_label_3
_geom_torsion_atom_site_label_4
_geom_torsion
_geom_torsion_site_symmetry_1
_geom_torsion_site_symmetry_2
_geom_torsion_site_symmetry_3
_geom_torsion_site_symmetry_4
_geom_torsion_publ_flag
N3 Cu1 N1 C1 -96.7(5) 2_768 . . . ?
N3 Cu1 N1 C1 83.3(5) . . . . ?
N1 Cu1 N1 C1 0.6(1000) 2_768 . . . ?
N3 Cu1 N1 C3 69.8(5) 2_768 . . . ?
N3 Cu1 N1 C3 -110.2(5) . . . . ?
N1 Cu1 N1 C3 167.0(1000) 2_768 . . . ?
N3 Cu1 N3 C23 -9.0(1000) 2_768 . . . ?
N1 Cu1 N3 C23 -79.4(5) . . . . ?
N1 Cu1 N3 C23 100.6(5) 2_768 . . . ?
N3 Cu1 N3 C25 173.8(1000) 2_768 . . . ?
N1 Cu1 N3 C25 103.4(4) . . . . ?
N1 Cu1 N3 C25 -76.6(4) 2_768 . . . ?
C3 N1 C1 N2 0.3(6) . . . . ?
Cu1 N1 C1 N2 169.2(3) . . . . ?
C2 N2 C1 N1 0.3(6) . . . . ?
C4 N2 C1 N1 -177.8(5) . . . . ?
C1 N2 C2 C3 -0.9(6) . . . . ?
C4 N2 C2 C3 177.4(5) . . . . ?
N2 C2 C3 N1 1.1(7) . . . . ?
C1 N1 C3 C2 -0.9(7) . . . . ?
Cu1 N1 C3 C2 -169.3(4) . . . . ?
C1 N2 C4 C17 -14.2(8) . . . . ?
C2 N2 C4 C17 168.0(5) . . . . ?
C1 N2 C4 C11 -136.8(5) . . . . ?
C2 N2 C4 C11 45.3(7) . . . . ?
C1 N2 C4 C5 102.7(6) . . . . ?
C2 N2 C4 C5 -75.1(6) . . . . ?
N2 C4 C5 C6 -169.7(5) . . . . ?
C17 C4 C5 C6 -49.4(6) . . . . ?
C11 C4 C5 C6 74.8(6) . . . . ?
N2 C4 C5 C10 9.1(7) . . . . ?
C17 C4 C5 C10 129.4(5) . . . . ?
C11 C4 C5 C10 -106.4(6) . . . . ?
C10 C5 C6 C7 0.9(9) . . . . ?
C4 C5 C6 C7 179.7(5) . . . . ?
C5 C6 C7 C8 0.0(10) . . . . ?
C6 C7 C8 C9 -1.1(10) . . . . ?
C7 C8 C9 C10 1.3(10) . . . . ?
C6 C5 C10 C9 -0.6(8) . . . . ?
C4 C5 C10 C9 -179.5(5) . . . . ?
C8 C9 C10 C5 -0.5(9) . . . . ?
N2 C4 C11 C16 56.6(7) . . . . ?
C17 C4 C11 C16 -64.9(7) . . . . ?
C5 C4 C11 C16 174.9(5) . . . . ?
N2 C4 C11 C12 -120.3(5) . . . . ?
C17 C4 C11 C12 118.2(6) . . . . ?
C5 C4 C11 C12 -2.0(7) . . . . ?
C16 C11 C12 C13 1.7(9) . . . . ?
C4 C11 C12 C13 178.8(6) . . . . ?
C11 C12 C13 C14 -0.3(11) . . . . ?
C12 C13 C14 C15 -1.2(12) . . . . ?
C13 C14 C15 C16 1.2(12) . . . . ?
C12 C11 C16 C15 -1.7(9) . . . . ?
C4 C11 C16 C15 -178.7(6) . . . . ?
C12 C11 C16 Cl1 178.1(5) . . . . ?
C4 C11 C16 Cl1 1.1(8) . . . . ?
C14 C15 C16 C11 0.3(11) . . . . ?
C14 C15 C16 Cl1 -179.5(6) . . . . ?
N2 C4 C17 C18 -126.1(6) . . . . ?
C11 C4 C17 C18 -8.6(8) . . . . ?
C5 C4 C17 C18 115.1(6) . . . . ?
N2 C4 C17 C22 60.5(7) . . . . ?
C11 C4 C17 C22 178.0(5) . . . . ?
C5 C4 C17 C22 -58.3(6) . . . . ?
C22 C17 C18 C19 -3.2(9) . . . . ?
C4 C17 C18 C19 -176.7(6) . . . . ?
C17 C18 C19 C20 0.3(10) . . . . ?
C18 C19 C20 C21 1.7(11) . . . . ?
C19 C20 C21 C22 -0.6(11) . . . . ?
C20 C21 C22 C17 -2.5(10) . . . . ?
C18 C17 C22 C21 4.4(9) . . . . ?
C4 C17 C22 C21 178.1(6) . . . . ?
C25 N3 C23 N4 -1.6(6) . . . . ?
Cu1 N3 C23 N4 -179.2(3) . . . . ?
C24 N4 C23 N3 1.6(6) . . . . ?
C26 N4 C23 N3 -176.8(5) . . . . ?
C23 N4 C24 C25 -0.8(6) . . . . ?
C26 N4 C24 C25 177.6(5) . . . . ?
N4 C24 C25 N3 -0.1(7) . . . . ?
C23 N3 C25 C24 1.1(6) . . . . ?
Cu1 N3 C25 C24 178.7(4) . . . . ?
C23 N4 C26 C27 -16.9(7) . . . . ?
C24 N4 C26 C27 165.0(5) . . . . ?
C23 N4 C26 C39 99.8(6) . . . . ?
C24 N4 C26 C39 -78.3(6) . . . . ?
C23 N4 C26 C33 -141.0(5) . . . . ?
C24 N4 C26 C33 40.9(6) . . . . ?
N4 C26 C27 C28 64.7(6) . . . . ?
C39 C26 C27 C28 -54.2(6) . . . . ?
C33 C26 C27 C28 -176.4(5) . . . . ?
N4 C26 C27 C32 -122.6(6) . . . . ?
C39 C26 C27 C32 118.4(6) . . . . ?
C33 C26 C27 C32 -3.7(7) . . . . ?
C32 C27 C28 C29 1.2(9) . . . . ?
C26 C27 C28 C29 174.2(6) . . . . ?
C27 C28 C29 C30 -1.4(10) . . . . ?
C28 C29 C30 C31 0.8(11) . . . . ?
C29 C30 C31 C32 -0.2(11) . . . . ?
C30 C31 C32 C27 0.0(11) . . . . ?
C28 C27 C32 C31 -0.6(9) . . . . ?
C26 C27 C32 C31 -173.3(6) . . . . ?
N4 C26 C33 C34 -119.4(5) . . . . ?
C27 C26 C33 C34 117.9(6) . . . . ?
C39 C26 C33 C34 -1.2(7) . . . . ?
N4 C26 C33 C38 55.1(6) . . . . ?
C27 C26 C33 C38 -67.6(7) . . . . ?
C39 C26 C33 C38 173.2(5) . . . . ?
C38 C33 C34 C35 0.2(9) . . . . ?
C26 C33 C34 C35 175.0(6) . . . . ?
C33 C34 C35 C36 -0.3(11) . . . . ?
C34 C35 C36 C37 0.1(11) . . . . ?
C35 C36 C37 C38 0.2(11) . . . . ?
C34 C33 C38 C37 0.1(8) . . . . ?
C26 C33 C38 C37 -174.6(5) . . . . ?
C34 C33 C38 Cl2 177.6(5) . . . . ?
C26 C33 C38 Cl2 2.9(8) . . . . ?
C36 C37 C38 C33 -0.3(10) . . . . ?
C36 C37 C38 Cl2 -178.0(5) . . . . ?
N4 C26 C39 C44 4.1(7) . . . . ?
C27 C26 C39 C44 124.7(6) . . . . ?
C33 C26 C39 C44 -111.3(6) . . . . ?
N4 C26 C39 C40 -175.0(5) . . . . ?
C27 C26 C39 C40 -54.4(7) . . . . ?
C33 C26 C39 C40 69.6(7) . . . . ?
C44 C39 C40 C41 2.2(10) . . . . ?
C26 C39 C40 C41 -178.7(6) . . . . ?
C39 C40 C41 C42 -0.4(11) . . . . ?
C40 C41 C42 C43 -1.2(11) . . . . ?
C41 C42 C43 C44 1.0(11) . . . . ?
C42 C43 C44 C39 0.9(10) . . . . ?
C40 C39 C44 C43 -2.5(9) . . . . ?
C26 C39 C44 C43 178.4(5) . . . . ?
C1S Cl1S Cl2S Cl2S 42.2(36) . . . 2_655 ?
C1S Cl1S Cl2S C1S 0.000(1) . . . . ?
Cl2S Cl1S C1S Cl2S 0.0 . . . . ?
Cl2S Cl2S C1S Cl1S -158.4(19) 2_655 . . . ?
Cl1S Cl2S C1S Cl1S 0.0 . . . . ?
